data_7048362
loop_
_publ_author_name
'Das, Manisha'
'Afsan, Zeenat'
'Basak, Dipmalya'
'Arjmand, Farukh'
'Ray, Debashis'

_publ_section_title
;
 Thioether sulfur-bound [Cu<sub>2</sub>] complexes showing catechol
 oxidase activity and DNA cleaving behaviour.
;
_journal_issue 4
_journal_name_full 'Dalton transactions (Cambridge, England : 2003)'
_journal_page_first 1292
_journal_page_last 1313
_journal_paper_doi 10.1039/c8dt04183k
_journal_volume 48
_journal_year 2019
_chemical_formula_moiety 'C23 H24 Cl2 Cu2 N2 O11 S2'
_chemical_formula_sum 'C23 H24 Cl2 Cu2 N2 O11 S2'
_chemical_formula_weight 766.56
_space_group_crystal_system triclinic
_space_group_IT_number 2
_space_group_name_Hall '-P 1'
_space_group_name_H-M_alt 'P -1'
_symmetry_space_group_name_Hall '-P 1'
_symmetry_space_group_name_H-M 'P -1'
_atom_sites_solution_hydrogens mixed
_audit_creation_method SHELXL-2014/7
_audit_update_record
;
2018-09-17 deposited with the CCDC.
2018-12-13 downloaded from the CCDC.
;
_cell_angle_alpha 77.99(2)
_cell_angle_beta 89.17(3)
_cell_angle_gamma 78.25(2)
_cell_formula_units_Z 2
_cell_length_a 8.637(3)
_cell_length_b 12.523(4)
_cell_length_c 13.642(6)
_cell_measurement_reflns_used 16409
_cell_measurement_temperature 301(2)
_cell_measurement_theta_max 25.095
_cell_measurement_theta_min 2.815
_cell_volume 1412.4(9)
_computing_cell_refinement 'Bruker SMART'
_computing_data_collection 'Bruker SMART'
_computing_data_reduction 'Bruker SAINT'
_computing_molecular_graphics Diamond
_computing_publication_material 'SHELXL-2014/7 (Sheldrick, 2014)'
_computing_structure_refinement 'SHELXL-2014/7 (Sheldrick, 2014)'
_computing_structure_solution 'SHELXS-97 (Sheldrick, 1990)'
_diffrn_ambient_temperature 301(2)
_diffrn_measured_fraction_theta_full 0.992
_diffrn_measured_fraction_theta_max 0.992
_diffrn_measurement_device_type 'CCD area detector'
_diffrn_measurement_method '\f and \w scans'
_diffrn_radiation_type MoK\a
_diffrn_radiation_wavelength 0.71073
_diffrn_reflns_av_R_equivalents 0.0374
_diffrn_reflns_av_unetI/netI 0.0298
_diffrn_reflns_Laue_measured_fraction_full 0.992
_diffrn_reflns_Laue_measured_fraction_max 0.992
_diffrn_reflns_limit_h_max 10
_diffrn_reflns_limit_h_min -10
_diffrn_reflns_limit_k_max 14
_diffrn_reflns_limit_k_min -14
_diffrn_reflns_limit_l_max 15
_diffrn_reflns_limit_l_min -16
_diffrn_reflns_number 16409
_diffrn_reflns_point_group_measured_fraction_full 0.992
_diffrn_reflns_point_group_measured_fraction_max 0.992
_diffrn_reflns_theta_full 25.095
_diffrn_reflns_theta_max 25.095
_diffrn_reflns_theta_min 2.815
_diffrn_source 'fine-focus sealed tube'
_exptl_absorpt_coefficient_mu 1.905
_exptl_absorpt_correction_T_max 0.565
_exptl_absorpt_correction_T_min 0.471
_exptl_absorpt_correction_type multi-scan
_exptl_absorpt_process_details 'SADABS (Sheldrick, 1997)'
_exptl_crystal_colour Green
_exptl_crystal_density_diffrn 1.802
_exptl_crystal_description Block
_exptl_crystal_F_000 776
_exptl_crystal_size_max 0.40
_exptl_crystal_size_mid 0.35
_exptl_crystal_size_min 0.30
_refine_diff_density_max 0.351
_refine_diff_density_min -0.449
_refine_diff_density_rms 0.095
_refine_ls_extinction_method none
_refine_ls_goodness_of_fit_ref 1.079
_refine_ls_hydrogen_treatment mixed
_refine_ls_matrix_type full
_refine_ls_number_parameters 413
_refine_ls_number_reflns 4994
_refine_ls_number_restraints 1
_refine_ls_restrained_S_all 1.080
_refine_ls_R_factor_all 0.0378
_refine_ls_R_factor_gt 0.0276
_refine_ls_shift/su_max 0.006
_refine_ls_shift/su_mean 0.000
_refine_ls_structure_factor_coef Fsqd
_refine_ls_weighting_details 'w=1/[\s^2^(Fo^2^)+(0.0434P)^2^+0.5609P] where P=(Fo^2^+2Fc^2^)/3'
_refine_ls_weighting_scheme calc
_refine_ls_wR_factor_gt 0.0762
_refine_ls_wR_factor_ref 0.0805
_reflns_Friedel_coverage 0.000
_reflns_number_gt 4337
_reflns_number_total 4994
_reflns_threshold_expression 'I > 2\s(I)'
_cod_data_source_file c8dt04183k2.cif
_cod_data_source_block Complex2a
_cod_depositor_comments 'Adding full bibliography for 7048361--7048363.cif.'
_cod_database_code 7048362
_shelx_shelxl_version_number 2014/7
_shelx_space_group_comment
;
The symmetry employed for this shelxl refinement is uniquely defined
by the following loop, which should always be used as a source of
symmetry information in preference to the above space-group names.
They are only intended as comments.
;

loop_
_space_group_symop_operation_xyz
'x, y, z'
'-x, -y, -z'

loop_
_atom_site_label
_atom_site_type_symbol
_atom_site_fract_x
_atom_site_fract_y
_atom_site_fract_z
_atom_site_U_iso_or_equiv
_atom_site_adp_type
_atom_site_occupancy
_atom_site_site_symmetry_order
_atom_site_calc_flag
_atom_site_refinement_flags_posn
_atom_site_refinement_flags_adp
_atom_site_refinement_flags_occupancy
Cu1 Cu 0.42216(4) 0.28759(2) 0.19043(2) 0.03235(10) Uani 1 1 d . . .
Cu2 Cu 0.61382(4) 0.21870(2) 0.37904(2) 0.03338(10) Uani 1 1 d . . .
Cl2 Cl 0.17060(8) 0.35466(6) 0.39466(5) 0.04105(16) Uani 1 1 d . . .
Cl1 Cl 0.75742(8) 0.14321(6) 0.06679(5) 0.04319(16) Uani 1 1 d . . .
S1 S 0.23520(8) 0.22170(6) 0.11868(5) 0.04120(17) Uani 1 1 d . . .
S2 S 0.64135(8) 0.07026(6) 0.50968(5) 0.04294(17) Uani 1 1 d . . .
O1 O 0.5444(2) 0.35007(14) 0.27404(13) 0.0342(4) Uani 1 1 d . . .
O2 O 0.5118(2) 0.15557(15) 0.28685(14) 0.0394(4) Uani 1 1 d D . .
O4 O 0.6292(3) 0.23823(17) 0.06315(17) 0.0600(6) Uani 1 1 d . . .
N2 N 0.6934(2) 0.30016(17) 0.46771(14) 0.0306(4) Uani 1 1 d . . .
N1 N 0.3475(2) 0.43094(17) 0.10015(14) 0.0294(4) Uani 1 1 d . . .
O11 O 0.8755(3) 0.1832(2) 0.31662(18) 0.0614(6) Uani 1 1 d . . .
H11A H 0.8954 0.1480 0.2627 0.074 Uiso 1 1 calc R U .
H11B H 0.9573 0.2045 0.3463 0.074 Uiso 1 1 calc R U .
O3 O 0.7154(3) 0.04771(18) 0.1298(2) 0.0724(7) Uani 1 1 d . . .
O7 O 0.3114(3) 0.2967(2) 0.45211(19) 0.0782(8) Uani 1 1 d . . .
C2 C 0.6171(3) 0.4837(2) 0.35459(18) 0.0309(5) Uani 1 1 d . . .
C1 C 0.5415(3) 0.45538(19) 0.27566(17) 0.0284(5) Uani 1 1 d . . .
C6 C 0.4645(3) 0.5417(2) 0.19756(18) 0.0306(5) Uani 1 1 d . . .
C17 C 0.2506(3) 0.4318(2) 0.01551(17) 0.0299(5) Uani 1 1 d . . .
C10 C 0.7685(3) 0.2355(2) 0.56021(18) 0.0342(5) Uani 1 1 d . . .
C3 C 0.6272(3) 0.5962(2) 0.34747(19) 0.0373(6) Uani 1 1 d . . .
H4 H 0.6797 0.6144 0.3987 0.045 Uiso 1 1 calc R U .
C18 C 0.1936(3) 0.3347(2) 0.01418(18) 0.0329(5) Uani 1 1 d . . .
C4 C 0.5625(3) 0.6801(2) 0.2678(2) 0.0373(6) Uani 1 1 d . . .
O6 O 0.8928(3) 0.1668(3) 0.1097(2) 0.0843(8) Uani 1 1 d . . .
C9 C 0.3719(3) 0.5246(2) 0.11688(18) 0.0322(5) Uani 1 1 d . . .
H10 H 0.3240 0.5886 0.0713 0.039 Uiso 1 1 calc R U .
C8 C 0.6865(3) 0.4068(2) 0.44453(18) 0.0342(5) Uani 1 1 d . . .
H9 H 0.7312 0.4372 0.4911 0.041 Uiso 1 1 calc R U .
C5 C 0.4777(3) 0.6518(2) 0.19572(19) 0.0366(6) Uani 1 1 d . . .
H6 H 0.4272 0.7080 0.1438 0.044 Uiso 1 1 calc R U .
C22 C 0.2132(3) 0.5214(2) -0.06527(19) 0.0375(6) Uani 1 1 d . . .
H23 H 0.2510 0.5860 -0.0662 0.045 Uiso 1 1 calc R U .
C11 C 0.7556(3) 0.1241(2) 0.58657(19) 0.0373(6) Uani 1 1 d . . .
C19 C 0.0993(3) 0.3295(2) -0.0653(2) 0.0414(6) Uani 1 1 d . . .
H20 H 0.0606 0.2654 -0.0653 0.050 Uiso 1 1 calc R U .
O5 O 0.7886(4) 0.1269(3) -0.0312(2) 0.0991(10) Uani 1 1 d . . .
C20 C 0.0632(3) 0.4196(3) -0.1441(2) 0.0471(7) Uani 1 1 d . . .
H21 H 0.0002 0.4163 -0.1977 0.057 Uiso 1 1 calc R U .
C21 C 0.1198(3) 0.5148(2) -0.1441(2) 0.0436(6) Uani 1 1 d . . .
H22 H 0.0948 0.5753 -0.1979 0.052 Uiso 1 1 calc R U .
C12 C 0.8238(4) 0.0568(3) 0.6755(2) 0.0503(7) Uani 1 1 d . . .
H13 H 0.8127 -0.0170 0.6928 0.060 Uiso 1 1 calc R U .
C7 C 0.5840(4) 0.7990(2) 0.2594(2) 0.0525(7) Uani 1 1 d . . .
H8A H 0.6672 0.8127 0.2140 0.079 Uiso 1 1 calc R U .
H8B H 0.6112 0.8094 0.3243 0.079 Uiso 1 1 calc R U .
H8C H 0.4873 0.8500 0.2346 0.079 Uiso 1 1 calc R U .
C13 C 0.9072(4) 0.0981(3) 0.7379(2) 0.0576(8) Uani 1 1 d . . .
H14 H 0.9532 0.0529 0.7975 0.069 Uiso 1 1 calc R U .
C15 C 0.8538(4) 0.2761(3) 0.6242(2) 0.0527(8) Uani 1 1 d . . .
H16 H 0.8649 0.3500 0.6082 0.063 Uiso 1 1 calc R U .
C23 C 0.3215(5) 0.1072(3) 0.0622(3) 0.0676(10) Uani 1 1 d . . .
H24A H 0.2400 0.0848 0.0290 0.101 Uiso 1 1 calc R U .
H24B H 0.3733 0.0457 0.1132 0.101 Uiso 1 1 calc R U .
H24C H 0.3973 0.1297 0.0143 0.101 Uiso 1 1 calc R U .
C16 C 0.7848(4) -0.0374(3) 0.4702(3) 0.0676(10) Uani 1 1 d . . .
H17A H 0.8663 -0.0052 0.4344 0.101 Uiso 1 1 calc R U .
H17B H 0.7338 -0.0724 0.4273 0.101 Uiso 1 1 calc R U .
H17C H 0.8308 -0.0922 0.5280 0.101 Uiso 1 1 calc R U .
C14 C 0.9221(5) 0.2073(3) 0.7114(2) 0.0647(9) Uani 1 1 d . . .
H15 H 0.9798 0.2355 0.7534 0.078 Uiso 1 1 calc R U .
O10A O 0.1926(8) 0.4626(4) 0.3639(6) 0.0833(17) Uani 0.5 1 d . . P
O8A O 0.0417(10) 0.3434(9) 0.4460(8) 0.136(4) Uani 0.5 1 d . . P
O8B O 0.0897(11) 0.4455(7) 0.4348(8) 0.137(3) Uani 0.5 1 d . . P
O10B O 0.1971(7) 0.3912(9) 0.2932(4) 0.116(3) Uani 0.5 1 d . . P
O9B O 0.0632(10) 0.2852(7) 0.4024(8) 0.127(4) Uani 0.5 1 d . . P
O9A O 0.1725(7) 0.3027(5) 0.3119(4) 0.0706(15) Uani 0.5 1 d . . P
H2 H 0.573(4) 0.102(2) 0.266(3) 0.083(14) Uiso 1 1 d D . .

loop_
_atom_site_aniso_label
_atom_site_aniso_U_11
_atom_site_aniso_U_22
_atom_site_aniso_U_33
_atom_site_aniso_U_23
_atom_site_aniso_U_13
_atom_site_aniso_U_12
Cu1 0.03922(17) 0.02992(17) 0.02921(16) -0.00435(12) -0.01031(12) -0.01115(13)
Cu2 0.04215(18) 0.02834(17) 0.03008(17) -0.00313(12) -0.01071(13) -0.01049(13)
Cl2 0.0426(3) 0.0451(4) 0.0397(3) -0.0122(3) 0.0007(3) -0.0154(3)
Cl1 0.0496(4) 0.0391(3) 0.0417(4) -0.0086(3) -0.0021(3) -0.0108(3)
S1 0.0456(4) 0.0477(4) 0.0343(3) -0.0017(3) -0.0083(3) -0.0250(3)
S2 0.0465(4) 0.0389(4) 0.0427(4) 0.0045(3) -0.0106(3) -0.0198(3)
O1 0.0440(10) 0.0263(8) 0.0329(9) -0.0070(7) -0.0133(7) -0.0069(7)
O2 0.0537(11) 0.0297(9) 0.0358(10) -0.0039(8) -0.0134(8) -0.0132(9)
O4 0.0661(14) 0.0397(11) 0.0664(14) -0.0015(10) 0.0121(11) -0.0032(10)
N2 0.0327(10) 0.0342(11) 0.0254(10) -0.0057(8) -0.0048(8) -0.0086(8)
N1 0.0302(10) 0.0318(11) 0.0267(10) -0.0063(8) -0.0051(8) -0.0069(8)
O11 0.0500(12) 0.0709(15) 0.0672(15) -0.0250(12) 0.0050(11) -0.0109(11)
O3 0.0770(16) 0.0382(12) 0.0958(19) 0.0050(12) -0.0010(14) -0.0166(11)
O7 0.0706(16) 0.104(2) 0.0556(15) -0.0134(14) -0.0201(12) -0.0095(15)
C2 0.0341(12) 0.0321(13) 0.0290(12) -0.0090(10) -0.0024(10) -0.0094(10)
C1 0.0276(11) 0.0299(12) 0.0297(12) -0.0079(10) -0.0005(9) -0.0088(9)
C6 0.0315(12) 0.0307(12) 0.0302(12) -0.0072(10) -0.0012(9) -0.0067(10)
C17 0.0262(11) 0.0373(13) 0.0267(11) -0.0108(10) -0.0027(9) -0.0034(10)
C10 0.0356(13) 0.0380(14) 0.0273(12) -0.0051(10) -0.0060(10) -0.0051(10)
C3 0.0457(15) 0.0344(13) 0.0365(13) -0.0137(11) -0.0055(11) -0.0121(11)
C18 0.0304(12) 0.0407(14) 0.0291(12) -0.0088(11) -0.0034(10) -0.0092(10)
C4 0.0436(14) 0.0302(13) 0.0409(14) -0.0115(11) -0.0005(11) -0.0097(11)
O6 0.0609(15) 0.112(2) 0.0858(19) -0.0104(17) -0.0119(14) -0.0392(15)
C9 0.0336(12) 0.0302(12) 0.0300(12) -0.0025(10) -0.0066(10) -0.0036(10)
C8 0.0388(13) 0.0369(14) 0.0295(12) -0.0091(11) -0.0050(10) -0.0108(11)
C5 0.0401(14) 0.0313(13) 0.0373(14) -0.0056(11) -0.0031(11) -0.0057(11)
C22 0.0404(14) 0.0350(13) 0.0363(14) -0.0086(11) -0.0063(11) -0.0042(11)
C11 0.0359(13) 0.0419(15) 0.0309(13) -0.0006(11) -0.0045(10) -0.0079(11)
C19 0.0418(14) 0.0468(16) 0.0393(14) -0.0142(12) -0.0107(11) -0.0115(12)
O5 0.149(3) 0.091(2) 0.0512(15) -0.0308(15) 0.0102(17) 0.003(2)
C20 0.0443(15) 0.0602(18) 0.0375(15) -0.0158(14) -0.0153(12) -0.0052(13)
C21 0.0457(15) 0.0484(16) 0.0323(14) -0.0068(12) -0.0111(11) -0.0003(12)
C12 0.0581(18) 0.0453(17) 0.0392(15) 0.0046(13) -0.0079(13) -0.0044(14)
C7 0.072(2) 0.0333(15) 0.0554(18) -0.0117(13) -0.0083(15) -0.0142(14)
C13 0.070(2) 0.061(2) 0.0318(15) -0.0013(14) -0.0208(14) 0.0020(16)
C15 0.070(2) 0.0441(16) 0.0441(16) -0.0091(13) -0.0239(14) -0.0095(14)
C23 0.097(3) 0.0353(16) 0.075(2) -0.0152(16) -0.030(2) -0.0163(17)
C16 0.080(2) 0.0353(16) 0.085(3) -0.0166(17) -0.027(2) -0.0013(16)
C14 0.084(2) 0.063(2) 0.0431(18) -0.0126(16) -0.0339(17) -0.0030(18)
O10A 0.091(4) 0.042(3) 0.121(5) -0.018(3) 0.003(4) -0.022(3)
O8A 0.091(5) 0.170(10) 0.172(9) -0.066(7) 0.093(6) -0.060(6)
O8B 0.134(7) 0.101(6) 0.191(9) -0.096(6) 0.011(6) 0.009(5)
O10B 0.057(3) 0.200(9) 0.046(3) 0.036(5) 0.005(3) 0.018(5)
O9B 0.097(6) 0.098(6) 0.189(10) 0.017(6) -0.049(6) -0.068(5)
O9A 0.077(4) 0.085(4) 0.058(3) -0.039(3) -0.020(3) -0.008(3)

loop_
_atom_type_symbol
_atom_type_description
_atom_type_scat_dispersion_real
_atom_type_scat_dispersion_imag
_atom_type_scat_source
C C 0.0033 0.0016 'International Tables Vol C Tables 4.2.6.8 and 6.1.1.4'
H H 0.0000 0.0000 'International Tables Vol C Tables 4.2.6.8 and 6.1.1.4'
Cl Cl 0.1484 0.1585 'International Tables Vol C Tables 4.2.6.8 and 6.1.1.4'
Cu Cu 0.3201 1.2651 'International Tables Vol C Tables 4.2.6.8 and 6.1.1.4'
N N 0.0061 0.0033 'International Tables Vol C Tables 4.2.6.8 and 6.1.1.4'
O O 0.0106 0.0060 'International Tables Vol C Tables 4.2.6.8 and 6.1.1.4'
S S 0.1246 0.1234 'International Tables Vol C Tables 4.2.6.8 and 6.1.1.4'

loop_
_geom_angle_atom_site_label_1
_geom_angle_atom_site_label_2
_geom_angle_atom_site_label_3
_geom_angle
O2 Cu1 O1 79.98(8)
O2 Cu1 N1 172.99(8)
O1 Cu1 N1 93.06(8)
O2 Cu1 S1 99.13(6)
O1 Cu1 S1 166.78(6)
N1 Cu1 S1 87.83(6)
O2 Cu1 Cu2 39.90(6)
O1 Cu1 Cu2 40.41(5)
N1 Cu1 Cu2 133.25(6)
S1 Cu1 Cu2 135.91(3)
O2 Cu2 O1 79.75(8)
O2 Cu2 N2 172.20(8)
O1 Cu2 N2 94.18(8)
O2 Cu2 S2 96.83(6)
O1 Cu2 S2 168.15(6)
N2 Cu2 S2 88.13(7)
O2 Cu2 O11 97.82(9)
O1 Cu2 O11 93.13(8)
N2 Cu2 O11 87.34(9)
S2 Cu2 O11 98.59(7)
O2 Cu2 Cu1 39.60(6)
O1 Cu2 Cu1 40.49(5)
N2 Cu2 Cu1 133.69(6)
S2 Cu2 Cu1 133.98(3)
O11 Cu2 Cu1 101.15(7)
O8A Cl2 O10A 115.6(6)
O8A Cl2 O9B 44.2(5)
O10A Cl2 O9B 145.5(5)
O8A Cl2 O10B 133.3(6)
O10A Cl2 O10B 62.6(5)
O9B Cl2 O10B 108.2(6)
O8A Cl2 O9A 109.2(5)
O10A Cl2 O9A 110.6(4)
O9B Cl2 O9A 67.3(5)
O10B Cl2 O9A 48.1(4)
O8A Cl2 O8B 61.4(5)
O10A Cl2 O8B 56.2(5)
O9B Cl2 O8B 103.5(6)
O10B Cl2 O8B 109.8(6)
O9A Cl2 O8B 143.2(5)
O8A Cl2 O7 111.7(5)
O10A Cl2 O7 104.4(3)
O9B Cl2 O7 109.4(4)
O10B Cl2 O7 113.5(3)
O9A Cl2 O7 104.7(3)
O8B Cl2 O7 111.9(4)
O5 Cl1 O6 110.1(2)
O5 Cl1 O3 111.78(19)
O6 Cl1 O3 108.97(17)
O5 Cl1 O4 109.29(17)
O6 Cl1 O4 107.66(18)
O3 Cl1 O4 108.99(14)
C18 S1 C23 102.62(15)
C18 S1 Cu1 95.66(9)
C23 S1 Cu1 111.77(12)
C11 S2 C16 102.90(15)
C11 S2 Cu2 95.48(9)
C16 S2 Cu2 104.84(13)
C1 O1 Cu2 128.70(15)
C1 O1 Cu1 129.42(15)
Cu2 O1 Cu1 99.10(8)
Cu1 O2 Cu2 100.50(9)
Cu1 O2 H2 118(3)
Cu2 O2 H2 114(3)
C8 N2 C10 120.2(2)
C8 N2 Cu2 123.05(17)
C10 N2 Cu2 116.71(16)
C9 N1 C17 119.4(2)
C9 N1 Cu1 123.38(17)
C17 N1 Cu1 116.99(15)
Cu2 O11 H11A 120.0
Cu2 O11 H11B 120.0
H11A O11 H11B 120.0
C1 C2 C3 118.7(2)
C1 C2 C8 125.4(2)
C3 C2 C8 115.9(2)
O1 C1 C2 120.6(2)
O1 C1 C6 120.6(2)
C2 C1 C6 118.8(2)
C5 C6 C1 119.2(2)
C5 C6 C9 116.5(2)
C1 C6 C9 124.3(2)
C22 C17 C18 118.7(2)
C22 C17 N1 123.9(2)
C18 C17 N1 117.4(2)
C15 C10 C11 118.2(2)
C15 C10 N2 124.4(2)
C11 C10 N2 117.4(2)
C4 C3 C2 122.8(2)
C4 C3 H4 118.6
C2 C3 H4 118.6
C19 C18 C17 120.6(2)
C19 C18 S1 120.3(2)
C17 C18 S1 119.00(18)
C5 C4 C3 117.4(2)
C5 C4 C7 121.2(2)
C3 C4 C7 121.4(2)
N1 C9 C6 128.0(2)
N1 C9 H10 116.0
C6 C9 H10 116.0
N2 C8 C2 127.4(2)
N2 C8 H9 116.3
C2 C8 H9 116.3
C4 C5 C6 122.7(2)
C4 C5 H6 118.7
C6 C5 H6 118.7
C21 C22 C17 120.1(2)
C21 C22 H23 120.0
C17 C22 H23 120.0
C12 C11 C10 120.6(3)
C12 C11 S2 119.6(2)
C10 C11 S2 119.69(19)
C20 C19 C18 119.6(3)
C20 C19 H20 120.2
C18 C19 H20 120.2
C19 C20 C21 120.3(3)
C19 C20 H21 119.9
C21 C20 H21 119.9
C20 C21 C22 120.8(3)
C20 C21 H22 119.6
C22 C21 H22 119.6
C13 C12 C11 120.5(3)
C13 C12 H13 119.7
C11 C12 H13 119.7
C4 C7 H8A 109.5
C4 C7 H8B 109.5
H8A C7 H8B 109.5
C4 C7 H8C 109.5
H8A C7 H8C 109.5
H8B C7 H8C 109.5
C12 C13 C14 119.0(3)
C12 C13 H14 120.5
C14 C13 H14 120.5
C14 C15 C10 120.1(3)
C14 C15 H16 119.9
C10 C15 H16 119.9
S1 C23 H24A 109.5
S1 C23 H24B 109.5
H24A C23 H24B 109.5
S1 C23 H24C 109.5
H24A C23 H24C 109.5
H24B C23 H24C 109.5
S2 C16 H17A 109.5
S2 C16 H17B 109.5
H17A C16 H17B 109.5
S2 C16 H17C 109.5
H17A C16 H17C 109.5
H17B C16 H17C 109.5
C13 C14 C15 121.6(3)
C13 C14 H15 119.2
C15 C14 H15 119.2
O8B O10A Cl2 63.3(4)
O8B O10A O10B 112.9(6)
Cl2 O10A O10B 59.3(3)
O9B O8A Cl2 71.0(6)
O9B O8A O8B 129.8(10)
Cl2 O8A O8B 62.6(5)
O10A O8B O8A 114.6(6)
O10A O8B Cl2 60.5(4)
O8A O8B Cl2 56.0(4)
O9A O10B Cl2 66.8(4)
O9A O10B O10A 124.8(6)
Cl2 O10B O10A 58.2(4)
O8A O9B Cl2 64.7(5)
O8A O9B O9A 119.0(8)
Cl2 O9B O9A 57.3(4)
O10B O9A Cl2 65.1(4)
O10B O9A O9B 112.4(6)
Cl2 O9A O9B 55.4(3)

loop_
_geom_bond_atom_site_label_1
_geom_bond_atom_site_label_2
_geom_bond_distance
Cu1 O2 1.9147(19)
Cu1 O1 1.9420(17)
Cu1 N1 1.946(2)
Cu1 S1 2.2740(9)
Cu1 Cu2 2.9535(12)
Cu2 O2 1.9268(19)
Cu2 O1 1.9391(18)
Cu2 N2 1.949(2)
Cu2 S2 2.2676(11)
Cu2 O11 2.393(2)
Cl2 O8A 1.323(6)
Cl2 O10A 1.380(5)
Cl2 O9B 1.384(6)
Cl2 O10B 1.396(5)
Cl2 O9A 1.414(5)
Cl2 O8B 1.416(7)
Cl2 O7 1.432(3)
Cl1 O5 1.408(3)
Cl1 O6 1.425(3)
Cl1 O3 1.428(2)
Cl1 O4 1.444(2)
S1 C18 1.770(3)
S1 C23 1.792(4)
S2 C11 1.768(3)
S2 C16 1.802(4)
O1 C1 1.319(3)
O2 H2 0.859(19)
N2 C8 1.295(3)
N2 C10 1.433(3)
N1 C9 1.299(3)
N1 C17 1.433(3)
O11 H11A 0.9300
O11 H11B 0.9300
C2 C1 1.409(3)
C2 C3 1.411(3)
C2 C8 1.445(3)
C1 C6 1.412(3)
C6 C5 1.402(3)
C6 C9 1.445(3)
C17 C22 1.388(4)
C17 C18 1.405(3)
C10 C15 1.386(4)
C10 C11 1.393(4)
C3 C4 1.379(4)
C3 H4 0.9300
C18 C19 1.386(3)
C4 C5 1.378(4)
C4 C7 1.519(4)
C9 H10 0.9300
C8 H9 0.9300
C5 H6 0.9300
C22 C21 1.380(4)
C22 H23 0.9300
C11 C12 1.387(4)
C19 C20 1.374(4)
C19 H20 0.9300
C20 C21 1.378(4)
C20 H21 0.9300
C21 H22 0.9300
C12 C13 1.365(4)
C12 H13 0.9300
C7 H8A 0.9600
C7 H8B 0.9600
C7 H8C 0.9600
C13 C14 1.372(5)
C13 H14 0.9300
C15 C14 1.375(4)
C15 H16 0.9300
C23 H24A 0.9600
C23 H24B 0.9600
C23 H24C 0.9600
C16 H17A 0.9600
C16 H17B 0.9600
C16 H17C 0.9600
C14 H15 0.9300
O10A O8B 1.318(11)
O10A O10B 1.441(11)
O8A O9B 1.020(11)
O8A O8B 1.401(11)
O10B O9A 1.146(10)
O9B O9A 1.550(12)
